data_7229385
loop_
_publ_author_name
'Li, Yueqin'
'Yang, Zhiwei'
'Zhou, Minya'
'Li, Yun'

_publ_section_title
;
 Synthesis and crystal structure of new monometallic Ni(ii) and Co(ii)
 complexes with an asymmetrical aroylhydrazone: effects of the complexes
 on DNA/protein binding property, molecular docking, and in vitro
 anticancer activity
;
_journal_issue 78
_journal_name_full 'RSC Adv.'
_journal_page_first 49404
_journal_paper_doi 10.1039/C7RA10283F
_journal_volume 7
_journal_year 2017
_chemical_formula_moiety 'C50 H38 N6 Ni O4, C2 H3 N'
_chemical_formula_sum 'C52 H41 N7 Ni O4'
_chemical_formula_weight 886.63
_chemical_name_systematic
;
 ? 
;
_space_group_crystal_system monoclinic
_space_group_IT_number 14
_space_group_name_Hall '-P 2yn'
_space_group_name_H-M_alt 'P 1 21/n 1'
_symmetry_space_group_name_Hall '-P 2yn'
_symmetry_space_group_name_H-M 'P 1 21/n 1'
_atom_sites_solution_hydrogens geom
_atom_sites_solution_primary direct
_atom_sites_solution_secondary difmap
_audit_creation_date 2016-11-19
_audit_creation_method
;
Olex2 1.2
(compiled 2016.11.07 svn.r3352 for OlexSys, GUI svn.r5261)
;
_audit_update_record
;
2016-11-19 deposited with the CCDC.
2017-10-16 downloaded from the CCDC.
;
_cell_angle_alpha 90.00
_cell_angle_beta 103.243(6)
_cell_angle_gamma 90.00
_cell_formula_units_Z 4
_cell_length_a 10.252(5)
_cell_length_b 23.344(11)
_cell_length_c 19.134(9)
_cell_measurement_reflns_used 2636
_cell_measurement_temperature 296.15
_cell_measurement_theta_max 19.546
_cell_measurement_theta_min 2.187
_cell_volume 4457(4)
_computing_cell_refinement 'SAINT v8.34A (Bruker, 2013)'
_computing_data_reduction 'SAINT v8.34A (Bruker, 2013)'
_computing_molecular_graphics 'Olex2 (Dolomanov et al., 2009)'
_computing_publication_material 'Olex2 (Dolomanov et al., 2009)'
_computing_structure_refinement 'XL (Sheldrick, 2008)'
_computing_structure_solution 'SHELXS-97 (Sheldrick, 1990)'
_diffrn_ambient_temperature 296.15
_diffrn_measured_fraction_theta_full 1.000
_diffrn_measured_fraction_theta_max 1.000
_diffrn_measurement_device_type 'Bruker SMART APEXII DUO CCD'
_diffrn_radiation_monochromator graphite
_diffrn_radiation_type MoK\a
_diffrn_radiation_wavelength 0.71073
_diffrn_reflns_av_R_equivalents 0.1567
_diffrn_reflns_av_unetI/netI 0.1388
_diffrn_reflns_limit_h_max 12
_diffrn_reflns_limit_h_min -12
_diffrn_reflns_limit_k_max 27
_diffrn_reflns_limit_k_min -27
_diffrn_reflns_limit_l_max 22
_diffrn_reflns_limit_l_min -22
_diffrn_reflns_number 30614
_diffrn_reflns_theta_full 25.00
_diffrn_reflns_theta_max 25.00
_diffrn_reflns_theta_min 1.40
_diffrn_source 'fine-focus sealed tube'
_exptl_absorpt_coefficient_mu 0.490
_exptl_absorpt_correction_T_max 0.931
_exptl_absorpt_correction_T_min 0.902
_exptl_absorpt_correction_type multi-scan
_exptl_absorpt_process_details 'SADABS; Bruker, 2009'
_exptl_crystal_colour 'clear bluish blue'
_exptl_crystal_colour_lustre clear
_exptl_crystal_colour_modifier bluish
_exptl_crystal_colour_primary blue
_exptl_crystal_density_diffrn 1.321
_exptl_crystal_density_method 'not measured'
_exptl_crystal_description block
_exptl_crystal_F_000 1848
_exptl_crystal_size_max 0.25
_exptl_crystal_size_mid 0.18
_exptl_crystal_size_min 0.15
_refine_diff_density_max 1.068
_refine_diff_density_min -0.983
_refine_diff_density_rms 0.158
_refine_ls_extinction_method none
_refine_ls_goodness_of_fit_ref 0.989
_refine_ls_hydrogen_treatment constr
_refine_ls_matrix_type full
_refine_ls_number_parameters 582
_refine_ls_number_reflns 7842
_refine_ls_number_restraints 3
_refine_ls_restrained_S_all 0.989
_refine_ls_R_factor_all 0.1882
_refine_ls_R_factor_gt 0.1038
_refine_ls_shift/su_max 0.000
_refine_ls_shift/su_mean 0.000
_refine_ls_structure_factor_coef Fsqd
_refine_ls_weighting_details 'calc w=1/[\s^2^(Fo^2^)+(0.1795P)^2^+0.0000P] where P=(Fo^2^+2Fc^2^)/3'
_refine_ls_weighting_scheme calc
_refine_ls_wR_factor_gt 0.2644
_refine_ls_wR_factor_ref 0.3059
_reflns_number_gt 4012
_reflns_number_total 7842
_reflns_threshold_expression >2sigma(I)
_cod_data_source_file c7ra10283f2.cif
_cod_data_source_block s9_0m
_cod_database_code 7229385
_olex2_refinement_description
;
1. Fixed Uiso
 At 1.2 times of:
  All C(H) groups
 At 1.5 times of:
  All C(H,H,H) groups, All O(H) groups
2. Rigid bond restraints
 C13, C16
 with sigma for 1-2 distances of 0.01 and sigma for 1-3 distances of 0.005
 C31, C38
 with sigma for 1-2 distances of 0.01 and sigma for 1-3 distances of 0.005
 C36, C37
 with sigma for 1-2 distances of 0.01 and sigma for 1-3 distances of 0.005
3.a Aromatic/amide H refined with riding coordinates:
 C4(H4A), C5(H5), C6(H6), C7(H7), C11(H11), C12(H12), C15(H15), C16(H16),
 C17(H17), C18(H18), C19(H19), C22(H22), C23(H23), C24(H24), C25(H25), C30(H30),
  C33(H33), C34(H34), C35(H35), C36(H36), C37(H37), C38(H38), C39(H39),
 C40(H40), C41(H41), C46(H46), C47(H47), C48(H48), C49(H49), C50(H50)
3.b Idealised Me refined as rotating group:
 C9(H9A,H9B,H9C), C28(H28A,H28B,H28C), C51(H51A,H51B,H51C)
3.c Idealised tetrahedral OH refined as rotating group:
 O3(H3), O4(H4)
;
_olex2_submission_special_instructions 'No special instructions were received'

loop_
_space_group_symop_id
_space_group_symop_operation_xyz
1 'x, y, z'
2 '-x+1/2, y+1/2, -z+1/2'
3 '-x, -y, -z'
4 'x-1/2, -y-1/2, z-1/2'

loop_
_atom_site_label
_atom_site_type_symbol
_atom_site_fract_x
_atom_site_fract_y
_atom_site_fract_z
_atom_site_U_iso_or_equiv
_atom_site_adp_type
_atom_site_occupancy
_atom_site_calc_flag
_atom_site_refinement_flags_posn
_atom_site_refinement_flags_adp
Ni1 Ni 0.59636(9) 0.20061(4) 0.33860(5) 0.0402(3) Uani 1 d . .
O1 O 0.4884(5) 0.2623(2) 0.3749(3) 0.0486(13) Uani 1 d . .
O2 O 0.4438(5) 0.1487(2) 0.2952(3) 0.0523(13) Uani 1 d . .
O3 O 0.4224(8) 0.2379(3) 0.5802(3) 0.083(2) Uani 1 d . .
H3 H 0.4291 0.2123 0.5519 0.125 Uiso 1 calc GR .
O4 O 0.2623(8) 0.1689(3) 0.0776(3) 0.099(2) Uani 1 d . .
H4 H 0.3208 0.1888 0.1027 0.148 Uiso 1 calc GR .
N1 N 0.5084(6) 0.2046(3) 0.4742(3) 0.0465(15) Uani 1 d . .
N2 N 0.5820(5) 0.1674(3) 0.4401(3) 0.0416(14) Uani 1 d . .
N3 N 0.4475(6) 0.1949(3) 0.1884(3) 0.0490(15) Uani 1 d . .
N4 N 0.5384(6) 0.2330(3) 0.2307(3) 0.0455(15) Uani 1 d . .
N5 N 0.7311(6) 0.1472(3) 0.2983(3) 0.0443(15) Uani 1 d . .
N6 N 0.7798(5) 0.2397(2) 0.3814(3) 0.0411(14) Uani 1 d . .
C1 C 0.4707(6) 0.2524(3) 0.4375(4) 0.0389(17) Uani 1 d . .
C2 C 0.4052(7) 0.2955(3) 0.4741(4) 0.0424(17) Uani 1 d . .
C3 C 0.3871(8) 0.2872(4) 0.5437(5) 0.058(2) Uani 1 d . .
C4 C 0.3235(10) 0.3296(4) 0.5739(5) 0.074(3) Uani 1 d . .
H4A H 0.3091 0.3235 0.6196 0.088 Uiso 1 calc R .
C5 C 0.2810(9) 0.3797(4) 0.5404(5) 0.069(3) Uani 1 d . .
H5 H 0.2394 0.4072 0.5630 0.083 Uiso 1 calc R .
C6 C 0.3004(8) 0.3893(4) 0.4719(5) 0.063(2) Uani 1 d . .
H6 H 0.2719 0.4232 0.4476 0.076 Uiso 1 calc R .
C7 C 0.3636(7) 0.3467(3) 0.4403(4) 0.0509(19) Uani 1 d . .
H7 H 0.3782 0.3531 0.3948 0.061 Uiso 1 calc R .
C8 C 0.5973(8) 0.1163(4) 0.4654(4) 0.055(2) Uani 1 d . .
C9 C 0.5308(13) 0.0951(4) 0.5228(6) 0.107(4) Uani 1 d . .
H9A H 0.5764 0.1103 0.5685 0.161 Uiso 1 calc GR .
H9B H 0.5345 0.0540 0.5245 0.161 Uiso 1 calc GR .
H9C H 0.4389 0.1073 0.5122 0.161 Uiso 1 calc GR .
C10 C 0.6870(10) 0.0770(3) 0.4398(4) 0.057(2) Uani 1 d . .
C11 C 0.6360(11) 0.0265(4) 0.4032(5) 0.071(3) Uani 1 d . .
H11 H 0.5451 0.0183 0.3955 0.085 Uiso 1 calc R .
C12 C 0.7178(13) -0.0100(4) 0.3792(5) 0.083(3) Uani 1 d . .
H12 H 0.6820 -0.0431 0.3552 0.099 Uiso 1 calc R .
C13 C 0.8560(14) 0.0006(4) 0.3894(5) 0.079(3) Uani 1 d . U
C14 C 0.9120(11) 0.0518(4) 0.4278(4) 0.071(3) Uani 1 d . .
C15 C 0.8204(9) 0.0890(4) 0.4526(4) 0.059(2) Uani 1 d . .
H15 H 0.8529 0.1220 0.4779 0.070 Uiso 1 calc R .
C16 C 0.9458(19) -0.0348(6) 0.3642(6) 0.119(5) Uani 1 d . U
H16 H 0.9143 -0.0682 0.3396 0.142 Uiso 1 calc R .
C17 C 1.078(2) -0.0212(8) 0.3751(7) 0.142(8) Uani 1 d . .
H17 H 1.1342 -0.0453 0.3567 0.170 Uiso 1 calc R .
C18 C 1.1319(14) 0.0274(7) 0.4127(7) 0.131(6) Uani 1 d . .
H18 H 1.2226 0.0358 0.4196 0.157 Uiso 1 calc R .
C19 C 1.0470(12) 0.0635(5) 0.4398(5) 0.093(3) Uani 1 d . .
H19 H 1.0819 0.0956 0.4663 0.112 Uiso 1 calc R .
C20 C 0.4059(7) 0.1545(3) 0.2259(4) 0.0465(18) Uani 1 d . .
C21 C 0.3114(7) 0.1116(3) 0.1854(4) 0.0484(19) Uani 1 d . .
C22 C 0.2880(8) 0.0611(3) 0.2168(5) 0.060(2) Uani 1 d . .
H22 H 0.3333 0.0533 0.2637 0.072 Uiso 1 calc R .
C23 C 0.1983(9) 0.0215(4) 0.1797(5) 0.069(2) Uani 1 d . .
H23 H 0.1858 -0.0130 0.2015 0.082 Uiso 1 calc R .
C24 C 0.1279(9) 0.0323(5) 0.1116(6) 0.080(3) Uani 1 d . .
H24 H 0.0654 0.0059 0.0879 0.096 Uiso 1 calc R .
C25 C 0.1493(9) 0.0823(5) 0.0781(5) 0.078(3) Uani 1 d . .
H25 H 0.1015 0.0897 0.0315 0.094 Uiso 1 calc R .
C26 C 0.2430(8) 0.1220(4) 0.1141(4) 0.061(2) Uani 1 d . .
C27 C 0.5797(9) 0.2732(4) 0.1964(4) 0.056(2) Uani 1 d . .
C28 C 0.5394(12) 0.2796(5) 0.1154(5) 0.100(4) Uani 1 d . .
H28A H 0.5143 0.2429 0.0939 0.150 Uiso 1 calc GR .
H28B H 0.6135 0.2946 0.0983 0.150 Uiso 1 calc GR .
H28C H 0.4648 0.3054 0.1029 0.150 Uiso 1 calc GR .
C29 C 0.6731(9) 0.3177(3) 0.2356(4) 0.054(2) Uani 1 d . .
C30 C 0.6404(9) 0.3497(3) 0.2892(4) 0.056(2) Uani 1 d . .
H30 H 0.5596 0.3436 0.3023 0.068 Uiso 1 calc R .
C31 C 0.7312(10) 0.3925(3) 0.3245(4) 0.061(2) Uani 1 d . U
C32 C 0.8534(10) 0.4005(4) 0.3048(5) 0.065(2) Uani 1 d . .
C33 C 0.8852(9) 0.3683(4) 0.2500(5) 0.074(3) Uani 1 d . .
H33 H 0.9664 0.3740 0.2372 0.089 Uiso 1 calc R .
C34 C 0.7952(10) 0.3275(4) 0.2144(5) 0.073(3) Uani 1 d . .
H34 H 0.8150 0.3067 0.1767 0.088 Uiso 1 calc R .
C35 C 0.9470(12) 0.4427(4) 0.3428(7) 0.094(3) Uani 1 d . .
H35 H 1.0261 0.4500 0.3284 0.113 Uiso 1 calc R .
C36 C 0.9197(14) 0.4713(5) 0.3991(7) 0.105(4) Uani 1 d . U
H36 H 0.9814 0.4971 0.4249 0.126 Uiso 1 calc R .
C37 C 0.8005(14) 0.4620(4) 0.4177(6) 0.096(4) Uani 1 d . U
H37 H 0.7826 0.4828 0.4559 0.116 Uiso 1 calc R .
C38 C 0.7046(11) 0.4233(4) 0.3831(5) 0.078(3) Uani 1 d . U
H38 H 0.6253 0.4178 0.3980 0.093 Uiso 1 calc R .
C39 C 0.7071(8) 0.1006(3) 0.2584(4) 0.0505(19) Uani 1 d . .
H39 H 0.6208 0.0855 0.2490 0.061 Uiso 1 calc R .
C40 C 0.8023(9) 0.0725(4) 0.2297(4) 0.064(2) Uani 1 d . .
H40 H 0.7800 0.0404 0.2005 0.077 Uiso 1 calc R .
C41 C 0.9281(10) 0.0935(4) 0.2456(5) 0.070(3) Uani 1 d . .
H41 H 0.9937 0.0755 0.2270 0.084 Uiso 1 calc R .
C42 C 0.9627(8) 0.1423(4) 0.2899(4) 0.058(2) Uani 1 d . .
C43 C 0.8574(7) 0.1677(3) 0.3138(4) 0.0469(19) Uani 1 d . .
C44 C 0.8875(7) 0.2161(3) 0.3624(4) 0.0465(19) Uani 1 d . .
C45 C 1.0160(7) 0.2362(4) 0.3841(5) 0.057(2) Uani 1 d . .
C46 C 1.1208(9) 0.2096(5) 0.3590(6) 0.086(3) Uani 1 d . .
H46 H 1.2082 0.2230 0.3740 0.103 Uiso 1 calc R .
C47 C 1.0937(9) 0.1650(5) 0.3136(6) 0.082(3) Uani 1 d . .
H47 H 1.1634 0.1485 0.2970 0.098 Uiso 1 calc R .
C48 C 1.0361(8) 0.2835(4) 0.4330(5) 0.064(2) Uani 1 d . .
H48 H 1.1214 0.2987 0.4498 0.077 Uiso 1 calc R .
C49 C 0.9304(8) 0.3060(3) 0.4547(4) 0.055(2) Uani 1 d . .
H49 H 0.9427 0.3367 0.4865 0.066 Uiso 1 calc R .
C50 C 0.8022(8) 0.2828(3) 0.4290(4) 0.0470(19) Uani 1 d . .
H50 H 0.7306 0.2977 0.4455 0.056 Uiso 1 calc R .
N7 N 0.243(2) 0.3877(7) 0.2162(12) 0.246(10) Uani 1 d . .
C51 C 0.2019(14) 0.2838(6) 0.2177(10) 0.156(7) Uani 1 d . .
H51A H 0.1958 0.2680 0.1707 0.234 Uiso 1 calc GR .
H51B H 0.1186 0.2780 0.2316 0.234 Uiso 1 calc GR .
H51C H 0.2727 0.2651 0.2515 0.234 Uiso 1 calc GR .
C52 C 0.2283(13) 0.3412(8) 0.2168(9) 0.121(5) Uani 1 d . .

loop_
_atom_site_aniso_label
_atom_site_aniso_U_11
_atom_site_aniso_U_22
_atom_site_aniso_U_33
_atom_site_aniso_U_23
_atom_site_aniso_U_13
_atom_site_aniso_U_12
Ni1 0.0391(5) 0.0555(6) 0.0260(5) -0.0011(4) 0.0075(3) 0.0003(4)
O1 0.050(3) 0.065(3) 0.036(3) 0.005(2) 0.021(2) 0.009(2)
O2 0.047(3) 0.072(4) 0.037(3) 0.004(3) 0.008(2) -0.005(3)
O3 0.133(6) 0.084(5) 0.042(4) 0.004(3) 0.041(4) 0.022(4)
O4 0.111(6) 0.130(6) 0.044(4) 0.010(4) -0.008(4) -0.043(5)
N1 0.051(4) 0.059(4) 0.035(3) 0.004(3) 0.020(3) 0.002(3)
N2 0.036(3) 0.051(4) 0.036(3) -0.002(3) 0.006(3) 0.001(3)
N3 0.055(4) 0.060(4) 0.032(3) -0.003(3) 0.010(3) -0.008(3)
N4 0.048(4) 0.053(4) 0.035(3) 0.002(3) 0.008(3) -0.002(3)
N5 0.056(4) 0.049(4) 0.028(3) 0.003(3) 0.011(3) 0.002(3)
N6 0.037(3) 0.054(4) 0.032(3) 0.001(3) 0.007(3) -0.003(3)
C1 0.020(3) 0.061(5) 0.037(4) -0.006(4) 0.010(3) -0.005(3)
C2 0.043(4) 0.056(5) 0.029(4) -0.003(3) 0.010(3) 0.001(4)
C3 0.062(5) 0.064(6) 0.052(5) -0.006(4) 0.021(4) 0.003(4)
C4 0.090(7) 0.088(7) 0.054(5) -0.016(5) 0.040(5) -0.003(6)
C5 0.074(6) 0.070(6) 0.068(6) -0.027(5) 0.028(5) 0.000(5)
C6 0.064(6) 0.056(5) 0.072(6) -0.006(5) 0.020(5) -0.002(4)
C7 0.043(4) 0.056(5) 0.053(5) 0.002(4) 0.010(4) -0.007(4)
C8 0.061(5) 0.057(5) 0.049(5) 0.002(4) 0.019(4) -0.009(4)
C9 0.168(12) 0.082(7) 0.099(9) 0.025(6) 0.089(9) 0.016(7)
C10 0.095(7) 0.045(5) 0.034(4) 0.007(4) 0.017(4) 0.012(5)
C11 0.102(8) 0.056(6) 0.056(6) 0.006(5) 0.022(5) 0.000(5)
C12 0.139(11) 0.060(6) 0.048(6) 0.002(5) 0.019(6) 0.006(7)
C13 0.145(11) 0.059(6) 0.036(5) 0.010(4) 0.024(6) 0.035(6)
C14 0.098(8) 0.086(7) 0.036(5) 0.025(5) 0.027(5) 0.028(6)
C15 0.081(7) 0.061(5) 0.034(4) 0.003(4) 0.013(4) 0.005(5)
C16 0.197(16) 0.102(9) 0.056(7) 0.008(6) 0.026(9) 0.070(11)
C17 0.199(19) 0.171(16) 0.064(9) 0.020(9) 0.044(11) 0.121(16)
C18 0.109(11) 0.204(16) 0.090(10) 0.046(10) 0.043(9) 0.088(12)
C19 0.093(8) 0.135(10) 0.057(6) 0.016(6) 0.026(6) 0.029(7)
C20 0.052(5) 0.058(5) 0.031(4) -0.005(4) 0.010(3) 0.004(4)
C21 0.036(4) 0.064(5) 0.044(4) -0.006(4) 0.006(3) -0.002(4)
C22 0.055(5) 0.059(5) 0.063(6) -0.009(5) 0.009(4) 0.001(4)
C23 0.063(6) 0.060(6) 0.084(7) -0.013(5) 0.019(5) -0.007(4)
C24 0.056(6) 0.101(8) 0.078(7) -0.036(6) 0.005(5) -0.017(5)
C25 0.052(5) 0.129(9) 0.049(5) -0.021(6) 0.002(4) -0.021(6)
C26 0.059(5) 0.086(6) 0.036(4) -0.006(4) 0.012(4) -0.010(5)
C27 0.074(6) 0.060(5) 0.030(4) 0.000(4) 0.007(4) -0.001(4)
C28 0.144(11) 0.123(9) 0.030(5) 0.007(5) 0.011(6) -0.043(8)
C29 0.071(6) 0.055(5) 0.033(4) 0.009(4) 0.007(4) -0.006(4)
C30 0.077(6) 0.059(5) 0.036(4) 0.002(4) 0.018(4) -0.010(4)
C31 0.095(7) 0.052(5) 0.035(4) 0.007(4) 0.014(4) 0.006(5)
C32 0.072(6) 0.062(6) 0.053(5) 0.008(4) -0.002(5) 0.003(5)
C33 0.054(5) 0.093(7) 0.076(7) 0.018(6) 0.016(5) 0.004(5)
C34 0.087(7) 0.079(6) 0.056(6) 0.002(5) 0.025(5) -0.007(6)
C35 0.104(9) 0.080(7) 0.088(8) 0.011(6) -0.001(7) -0.003(6)
C36 0.135(10) 0.087(8) 0.082(9) 0.007(7) 0.001(8) -0.020(8)
C37 0.144(10) 0.066(6) 0.069(7) -0.008(5) 0.004(7) -0.016(7)
C38 0.104(8) 0.066(6) 0.065(6) -0.001(5) 0.022(6) 0.005(6)
C39 0.048(5) 0.061(5) 0.041(4) -0.002(4) 0.005(4) -0.001(4)
C40 0.077(7) 0.077(6) 0.036(5) -0.010(4) 0.010(4) 0.015(5)
C41 0.071(6) 0.090(7) 0.054(6) -0.007(5) 0.024(5) 0.027(5)
C42 0.048(5) 0.076(6) 0.056(5) 0.000(5) 0.026(4) 0.010(4)
C43 0.042(4) 0.065(5) 0.034(4) 0.005(4) 0.010(3) 0.003(4)
C44 0.035(4) 0.071(5) 0.037(4) 0.004(4) 0.015(3) 0.001(4)
C45 0.032(4) 0.083(6) 0.058(5) 0.003(5) 0.015(4) -0.009(4)
C46 0.053(6) 0.106(8) 0.100(8) -0.017(7) 0.025(6) -0.009(5)
C47 0.045(5) 0.115(8) 0.098(8) -0.004(7) 0.042(5) 0.011(5)
C48 0.040(5) 0.089(7) 0.060(6) 0.000(5) 0.002(4) -0.015(4)
C49 0.058(5) 0.062(5) 0.039(4) 0.000(4) -0.001(4) -0.007(4)
C50 0.060(5) 0.054(5) 0.024(4) 0.003(3) 0.004(3) -0.002(4)
N7 0.30(2) 0.188(16) 0.27(2) 0.023(16) 0.121(18) -0.118(16)
C51 0.109(12) 0.116(12) 0.24(2) 0.016(13) 0.033(12) 0.023(9)
C52 0.091(9) 0.121(12) 0.161(14) 0.034(11) 0.049(9) -0.012(9)

loop_
_atom_type_symbol
_atom_type_description
_atom_type_scat_dispersion_real
_atom_type_scat_dispersion_imag
_atom_type_scat_source
C C 0.0033 0.0016 'International Tables Vol C Tables 4.2.6.8 and 6.1.1.4'
H H 0.0000 0.0000 'International Tables Vol C Tables 4.2.6.8 and 6.1.1.4'
N N 0.0061 0.0033 'International Tables Vol C Tables 4.2.6.8 and 6.1.1.4'
Ni Ni 0.3393 1.1124 'International Tables Vol C Tables 4.2.6.8 and 6.1.1.4'
O O 0.0106 0.0060 'International Tables Vol C Tables 4.2.6.8 and 6.1.1.4'

loop_
_geom_angle_atom_site_label_1
_geom_angle_atom_site_label_2
_geom_angle_atom_site_label_3
_geom_angle
O1 Ni1 N2 77.9(2)
O1 Ni1 N4 91.5(2)
O1 Ni1 N5 170.5(2)
O1 Ni1 N6 93.9(2)
O2 Ni1 O1 97.8(2)
O2 Ni1 N2 87.0(2)
O2 Ni1 N4 78.3(2)
O2 Ni1 N5 90.3(2)
O2 Ni1 N6 167.9(2)
N2 Ni1 N4 160.5(2)
N2 Ni1 N5 107.7(2)
N5 Ni1 N4 85.3(2)
N6 Ni1 N2 92.6(2)
N6 Ni1 N4 104.5(2)
N6 Ni1 N5 78.3(2)
C1 O1 Ni1 113.5(4)
C20 O2 Ni1 112.4(5)
C3 O3 H3 109.5
C26 O4 H4 109.5
C1 N1 N2 113.4(6)
N1 N2 Ni1 110.8(4)
C8 N2 Ni1 131.0(5)
C8 N2 N1 115.6(6)
C20 N3 N4 113.3(6)
N3 N4 Ni1 109.4(4)
C27 N4 Ni1 134.7(5)
C27 N4 N3 115.2(6)
C39 N5 Ni1 129.8(5)
C39 N5 C43 117.5(7)
C43 N5 Ni1 112.5(5)
C44 N6 Ni1 115.7(5)
C50 N6 Ni1 126.5(5)
C50 N6 C44 117.6(6)
O1 C1 N1 124.3(6)
O1 C1 C2 120.1(6)
N1 C1 C2 115.6(6)
C3 C2 C1 122.2(7)
C7 C2 C1 119.7(7)
C7 C2 C3 118.1(7)
O3 C3 C2 122.0(7)
O3 C3 C4 119.4(8)
C4 C3 C2 118.5(8)
C3 C4 H4A 118.3
C5 C4 C3 123.4(9)
C5 C4 H4A 118.3
C4 C5 H5 120.5
C4 C5 C6 119.1(8)
C6 C5 H5 120.5
C5 C6 H6 120.8
C5 C6 C7 118.3(8)
C7 C6 H6 120.8
C2 C7 C6 122.6(8)
C2 C7 H7 118.7
C6 C7 H7 118.7
N2 C8 C9 123.1(8)
N2 C8 C10 119.3(7)
C10 C8 C9 117.6(8)
C8 C9 H9A 109.5
C8 C9 H9B 109.5
C8 C9 H9C 109.5
H9A C9 H9B 109.5
H9A C9 H9C 109.5
H9B C9 H9C 109.5
C11 C10 C8 120.1(9)
C15 C10 C8 119.6(8)
C15 C10 C11 120.3(9)
C10 C11 H11 119.7
C12 C11 C10 120.7(10)
C12 C11 H11 119.7
C11 C12 H12 119.2
C11 C12 C13 121.7(10)
C13 C12 H12 119.2
C12 C13 C14 119.0(9)
C16 C13 C12 124.5(12)
C16 C13 C14 116.4(13)
C15 C14 C13 116.9(10)
C19 C14 C13 120.8(10)
C19 C14 C15 122.3(10)
C10 C15 C14 121.5(9)
C10 C15 H15 119.3
C14 C15 H15 119.3
C13 C16 H16 119.3
C17 C16 C13 121.3(15)
C17 C16 H16 119.3
C16 C17 H17 118.9
C16 C17 C18 122.2(14)
C18 C17 H17 118.9
C17 C18 H18 120.7
C17 C18 C19 118.6(15)
C19 C18 H18 120.7
C14 C19 C18 120.5(13)
C14 C19 H19 119.7
C18 C19 H19 119.7
O2 C20 N3 125.0(7)
O2 C20 C21 118.0(7)
N3 C20 C21 117.0(6)
C22 C21 C20 120.7(7)
C22 C21 C26 118.4(7)
C26 C21 C20 120.9(7)
C21 C22 H22 119.5
C21 C22 C23 121.0(8)
C23 C22 H22 119.5
C22 C23 H23 119.6
C24 C23 C22 120.8(9)
C24 C23 H23 119.6
C23 C24 H24 120.0
C23 C24 C25 120.0(9)
C25 C24 H24 120.0
C24 C25 H25 120.1
C24 C25 C26 119.8(9)
C26 C25 H25 120.1
O4 C26 C21 123.1(7)
O4 C26 C25 116.9(8)
C25 C26 C21 119.9(8)
N4 C27 C28 123.7(8)
N4 C27 C29 120.3(7)
C29 C27 C28 116.0(7)
C27 C28 H28A 109.5
C27 C28 H28B 109.5
C27 C28 H28C 109.5
H28A C28 H28B 109.5
H28A C28 H28C 109.5
H28B C28 H28C 109.5
C30 C29 C27 121.1(8)
C30 C29 C34 120.5(8)
C34 C29 C27 118.3(8)
C29 C30 H30 120.3
C29 C30 C31 119.4(8)
C31 C30 H30 120.3
C32 C31 C30 119.5(8)
C32 C31 C38 119.6(9)
C38 C31 C30 120.7(9)
C31 C32 C35 119.1(10)
C33 C32 C31 120.6(8)
C33 C32 C35 120.3(10)
C32 C33 H33 120.1
C32 C33 C34 119.8(9)
C34 C33 H33 120.1
C29 C34 H34 120.0
C33 C34 C29 120.0(9)
C33 C34 H34 120.0
C32 C35 H35 119.9
C36 C35 C32 120.1(12)
C36 C35 H35 119.9
C35 C36 H36 120.3
C35 C36 C37 119.4(12)
C37 C36 H36 120.3
C36 C37 H37 118.1
C36 C37 C38 123.9(12)
C38 C37 H37 118.1
C31 C38 H38 121.1
C37 C38 C31 117.8(11)
C37 C38 H38 121.1
N5 C39 H39 117.9
N5 C39 C40 124.3(8)
C40 C39 H39 117.9
C39 C40 H40 121.3
C41 C40 C39 117.4(8)
C41 C40 H40 121.3
C40 C41 H41 119.2
C40 C41 C42 121.6(8)
C42 C41 H41 119.2
C41 C42 C47 125.6(8)
C43 C42 C41 115.5(8)
C43 C42 C47 118.9(8)
N5 C43 C42 123.6(7)
N5 C43 C44 118.0(7)
C42 C43 C44 118.2(7)
N6 C44 C43 115.0(6)
N6 C44 C45 124.4(7)
C45 C44 C43 120.6(7)
C44 C45 C46 119.9(8)
C44 C45 C48 116.6(7)
C46 C45 C48 123.5(8)
C45 C46 H46 120.1
C47 C46 C45 119.9(9)
C47 C46 H46 120.1
C42 C47 H47 118.8
C46 C47 C42 122.5(8)
C46 C47 H47 118.8
C45 C48 H48 120.2
C49 C48 C45 119.6(7)
C49 C48 H48 120.2
C48 C49 H49 120.1
C48 C49 C50 119.7(8)
C50 C49 H49 120.1
N6 C50 C49 121.9(7)
N6 C50 H50 119.1
C49 C50 H50 119.1
H51A C51 H51B 109.5
H51A C51 H51C 109.5
H51B C51 H51C 109.5
C52 C51 H51A 109.5
C52 C51 H51B 109.5
C52 C51 H51C 109.5
N7 C52 C51 176.6(19)

loop_
_geom_bond_atom_site_label_1
_geom_bond_atom_site_label_2
_geom_bond_distance
Ni1 O1 2.033(5)
Ni1 O2 2.003(5)
Ni1 N2 2.127(6)
Ni1 N4 2.150(6)
Ni1 N5 2.132(6)
Ni1 N6 2.082(6)
O1 C1 1.274(8)
O2 C20 1.300(8)
O3 H3 0.8200
O3 C3 1.352(10)
O4 H4 0.8200
O4 C26 1.339(10)
N1 N2 1.406(8)
N1 C1 1.326(9)
N2 C8 1.282(9)
N3 N4 1.402(8)
N3 C20 1.314(9)
N4 C27 1.273(9)
N5 C39 1.319(9)
N5 C43 1.348(9)
N6 C44 1.357(9)
N6 C50 1.341(9)
C1 C2 1.472(9)
C2 C3 1.401(11)
C2 C7 1.379(10)
C3 C4 1.383(12)
C4 H4A 0.9300
C4 C5 1.356(12)
C5 H5 0.9300
C5 C6 1.388(12)
C6 H6 0.9300
C6 C7 1.397(11)
C7 H7 0.9300
C8 C9 1.504(12)
C8 C10 1.461(11)
C9 H9A 0.9600
C9 H9B 0.9600
C9 H9C 0.9600
C10 C11 1.409(11)
C10 C15 1.362(12)
C11 H11 0.9300
C11 C12 1.349(13)
C12 H12 0.9300
C12 C13 1.408(14)
C13 C14 1.451(14)
C13 C16 1.402(16)
C14 C15 1.437(12)
C14 C19 1.377(14)
C15 H15 0.9300
C16 H16 0.9300
C16 C17 1.36(2)
C17 H17 0.9300
C17 C18 1.39(2)
C18 H18 0.9300
C18 C19 1.393(15)
C19 H19 0.9300
C20 C21 1.482(10)
C21 C22 1.369(11)
C21 C26 1.405(11)
C22 H22 0.9300
C22 C23 1.380(11)
C23 H23 0.9300
C23 C24 1.360(13)
C24 H24 0.9300
C24 C25 1.373(13)
C25 H25 0.9300
C25 C26 1.397(12)
C27 C28 1.516(11)
C27 C29 1.493(11)
C28 H28A 0.9600
C28 H28B 0.9600
C28 H28C 0.9600
C29 C30 1.371(11)
C29 C34 1.420(12)
C30 H30 0.9300
C30 C31 1.426(11)
C31 C32 1.402(12)
C31 C38 1.410(12)
C32 C33 1.388(13)
C32 C35 1.448(13)
C33 H33 0.9300
C33 C34 1.391(12)
C34 H34 0.9300
C35 H35 0.9300
C35 C36 1.350(15)
C36 H36 0.9300
C36 C37 1.367(16)
C37 H37 0.9300
C37 C38 1.387(13)
C38 H38 0.9300
C39 H39 0.9300
C39 C40 1.390(11)
C40 H40 0.9300
C40 C41 1.348(12)
C41 H41 0.9300
C41 C42 1.416(12)
C42 C43 1.397(10)
C42 C47 1.418(12)
C43 C44 1.451(10)
C44 C45 1.370(10)
C45 C46 1.416(12)
C45 C48 1.432(12)
C46 H46 0.9300
C46 C47 1.344(13)
C47 H47 0.9300
C48 H48 0.9300
C48 C49 1.351(11)
C49 H49 0.9300
C49 C50 1.403(10)
C50 H50 0.9300
N7 C52 1.096(18)
C51 H51A 0.9600
C51 H51B 0.9600
C51 H51C 0.9600
C51 C52 1.369(17)

loop_
_geom_torsion_atom_site_label_1
_geom_torsion_atom_site_label_2
_geom_torsion_atom_site_label_3
_geom_torsion_atom_site_label_4
_geom_torsion
Ni1 O1 C1 N1 -5.2(8)
Ni1 O1 C1 C2 174.4(5)
Ni1 O2 C20 N3 -9.2(9)
Ni1 O2 C20 C21 169.0(5)
Ni1 N2 C8 C9 -153.7(8)
Ni1 N2 C8 C10 28.6(11)
Ni1 N4 C27 C28 166.9(7)
Ni1 N4 C27 C29 -13.3(13)
Ni1 N5 C39 C40 173.5(6)
Ni1 N5 C43 C42 -176.3(6)
Ni1 N5 C43 C44 8.5(8)
Ni1 N6 C44 C43 1.0(8)
Ni1 N6 C44 C45 178.9(6)
Ni1 N6 C50 C49 179.8(5)
O1 Ni1 O2 C20 100.3(5)
O1 Ni1 N2 N1 0.4(4)
O1 Ni1 N2 C8 160.6(7)
O1 Ni1 N4 N3 -108.3(4)
O1 Ni1 N4 C27 82.5(8)
O1 Ni1 N5 C39 -146.5(11)
O1 Ni1 N5 C43 29.4(15)
O1 Ni1 N6 C44 -171.9(5)
O1 Ni1 N6 C50 12.8(6)
O1 C1 C2 C3 -178.1(7)
O1 C1 C2 C7 -0.2(10)
O2 Ni1 O1 C1 87.4(5)
O2 Ni1 N2 N1 -98.3(4)
O2 Ni1 N2 C8 61.9(7)
O2 Ni1 N4 N3 -10.6(4)
O2 Ni1 N4 C27 -179.8(8)
O2 Ni1 N5 C39 2.3(6)
O2 Ni1 N5 C43 178.2(5)
O2 Ni1 N6 C44 22.5(13)
O2 Ni1 N6 C50 -152.8(9)
O2 C20 C21 C22 -14.2(11)
O2 C20 C21 C26 165.4(7)
O3 C3 C4 C5 -177.9(9)
N1 N2 C8 C9 5.8(12)
N1 N2 C8 C10 -171.9(7)
N1 C1 C2 C3 1.6(10)
N1 C1 C2 C7 179.4(6)
N2 Ni1 O1 C1 2.3(4)
N2 Ni1 O2 C20 177.6(5)
N2 Ni1 N4 N3 -52.0(9)
N2 Ni1 N4 C27 138.7(8)
N2 Ni1 N5 C39 89.2(6)
N2 Ni1 N5 C43 -94.9(5)
N2 Ni1 N6 C44 110.1(5)
N2 Ni1 N6 C50 -65.2(6)
N2 N1 C1 O1 5.6(9)
N2 N1 C1 C2 -174.0(5)
N2 C8 C10 C11 -117.2(9)
N2 C8 C10 C15 63.9(10)
N3 N4 C27 C28 -1.9(12)
N3 N4 C27 C29 177.9(7)
N3 C20 C21 C22 164.2(7)
N3 C20 C21 C26 -16.2(11)
N4 Ni1 O1 C1 165.8(5)
N4 Ni1 O2 C20 10.3(5)
N4 Ni1 N2 N1 -57.8(9)
N4 Ni1 N2 C8 102.4(9)
N4 Ni1 N5 C39 -76.0(6)
N4 Ni1 N5 C43 100.0(5)
N4 Ni1 N6 C44 -79.3(5)
N4 Ni1 N6 C50 105.4(6)
N4 N3 C20 O2 -0.6(11)
N4 N3 C20 C21 -178.9(6)
N4 C27 C29 C30 -56.2(11)
N4 C27 C29 C34 126.1(9)
N5 Ni1 O1 C1 -124.2(12)
N5 Ni1 O2 C20 -74.8(5)
N5 Ni1 N2 N1 172.4(4)
N5 Ni1 N2 C8 -27.4(7)
N5 Ni1 N4 N3 80.7(5)
N5 Ni1 N4 C27 -88.5(8)
N5 Ni1 N6 C44 2.6(5)
N5 Ni1 N6 C50 -172.7(6)
N5 C39 C40 C41 2.2(12)
N5 C43 C44 N6 -6.6(10)
N5 C43 C44 C45 175.4(7)
N6 Ni1 O1 C1 -89.5(5)
N6 Ni1 O2 C20 -94.2(11)
N6 Ni1 N2 N1 93.9(4)
N6 Ni1 N2 C8 -106.0(7)
N6 Ni1 N4 N3 157.3(4)
N6 Ni1 N4 C27 -12.0(8)
N6 Ni1 N5 C39 178.2(6)
N6 Ni1 N5 C43 -5.9(5)
N6 C44 C45 C46 -177.8(8)
N6 C44 C45 C48 3.3(12)
C1 N1 N2 Ni1 -2.9(7)
C1 N1 N2 C8 -166.4(6)
C1 C2 C3 O3 -3.5(12)
C1 C2 C3 C4 -179.4(7)
C1 C2 C7 C6 179.7(7)
C2 C3 C4 C5 -1.9(14)
C3 C2 C7 C6 -2.3(11)
C3 C4 C5 C6 0.7(15)
C4 C5 C6 C7 -0.2(13)
C5 C6 C7 C2 1.1(12)
C7 C2 C3 O3 178.6(8)
C7 C2 C3 C4 2.7(12)
C8 C10 C11 C12 179.8(8)
C8 C10 C15 C14 -179.4(7)
C9 C8 C10 C11 65.0(11)
C9 C8 C10 C15 -114.0(10)
C10 C11 C12 C13 -0.2(14)
C11 C10 C15 C14 1.6(12)
C11 C12 C13 C14 1.1(13)
C11 C12 C13 C16 -178.3(9)
C12 C13 C14 C15 -0.6(12)
C12 C13 C14 C19 179.1(8)
C12 C13 C16 C17 178.9(11)
C13 C14 C15 C10 -0.7(11)
C13 C14 C19 C18 2.6(14)
C13 C16 C17 C18 1(2)
C14 C13 C16 C17 -0.5(16)
C15 C10 C11 C12 -1.2(12)
C15 C14 C19 C18 -177.6(9)
C16 C13 C14 C15 178.8(8)
C16 C13 C14 C19 -1.5(13)
C16 C17 C18 C19 0(2)
C17 C18 C19 C14 -1.8(18)
C19 C14 C15 C10 179.5(8)
C20 N3 N4 Ni1 9.2(7)
C20 N3 N4 C27 -179.2(7)
C20 C21 C22 C23 178.8(7)
C20 C21 C26 O4 3.0(13)
C20 C21 C26 C25 -176.7(8)
C21 C22 C23 C24 -1.9(14)
C22 C21 C26 O4 -177.5(8)
C22 C21 C26 C25 2.8(13)
C22 C23 C24 C25 2.3(15)
C23 C24 C25 C26 -0.2(15)
C24 C25 C26 O4 177.9(9)
C24 C25 C26 C21 -2.4(14)
C26 C21 C22 C23 -0.7(12)
C27 C29 C30 C31 -178.8(7)
C27 C29 C34 C33 -179.6(8)
C28 C27 C29 C30 123.6(9)
C28 C27 C29 C34 -54.1(12)
C29 C30 C31 C32 -1.0(12)
C29 C30 C31 C38 -175.5(8)
C30 C29 C34 C33 2.7(13)
C30 C31 C32 C33 1.7(12)
C30 C31 C32 C35 -177.8(8)
C30 C31 C38 C37 176.4(8)
C31 C32 C33 C34 -0.2(13)
C31 C32 C35 C36 3.8(14)
C32 C31 C38 C37 1.9(13)
C32 C33 C34 C29 -2.0(13)
C32 C35 C36 C37 -2.9(17)
C33 C32 C35 C36 -175.7(10)
C34 C29 C30 C31 -1.2(12)
C35 C32 C33 C34 179.3(8)
C35 C36 C37 C38 1.6(19)
C36 C37 C38 C31 -1.1(16)
C38 C31 C32 C33 176.2(8)
C38 C31 C32 C35 -3.3(12)
C39 N5 C43 C42 0.2(11)
C39 N5 C43 C44 -175.0(6)
C39 C40 C41 C42 0.0(13)
C40 C41 C42 C43 -1.8(13)
C40 C41 C42 C47 175.4(9)
C41 C42 C43 N5 1.8(12)
C41 C42 C43 C44 177.0(7)
C41 C42 C47 C46 -176.1(10)
C42 C43 C44 N6 178.0(7)
C42 C43 C44 C45 0.0(11)
C43 N5 C39 C40 -2.2(11)
C43 C42 C47 C46 1.1(15)
C43 C44 C45 C46 0.0(12)
C43 C44 C45 C48 -178.9(7)
C44 N6 C50 C49 4.6(10)
C44 C45 C46 C47 0.5(15)
C44 C45 C48 C49 -0.5(12)
C45 C46 C47 C42 -1.1(17)
C45 C48 C49 C50 0.0(12)
C46 C45 C48 C49 -179.4(9)
C47 C42 C43 N5 -175.7(8)
C47 C42 C43 C44 -0.5(12)
C48 C45 C46 C47 179.3(10)
C48 C49 C50 N6 -2.1(11)
C50 N6 C44 C43 176.7(6)
C50 N6 C44 C45 -5.3(11)
